data_1557505
loop_
_publ_author_name
'Chen, Jian'
'Sekine, Yoshihiro'
'Okazawa, Atsushi'
'Sato, Hiroyasu'
'Kosaka, Wataru'
'Miyasaka, Hitoshi'

_publ_section_title
;
 Chameleonic layered metal--organic frameworks with variable
 charge-ordered states triggered by temperature and guest molecules
;
_journal_issue 14
_journal_name_full 'Chemical Science'
_journal_page_first 3610
_journal_page_last 3618
_journal_paper_doi 10.1039/D0SC00684J
_journal_volume 11
_journal_year 2020
_chemical_formula_moiety 'C42 H56 Cl6 Fe2 N2 O12'
_chemical_formula_sum 'C42 H56 Cl6 Fe2 N2 O12'
_chemical_formula_weight 1105.32
_space_group_crystal_system monoclinic
_space_group_IT_number 14
_space_group_name_Hall '-P 2yn'
_space_group_name_H-M_alt 'P 1 21/n 1'
_atom_sites_solution_hydrogens geom
_atom_sites_solution_primary direct
_atom_sites_solution_secondary difmap
_audit_update_record
;
2019-12-13 deposited with the CCDC.	2020-03-05 downloaded from the CCDC.
;
_cell_angle_alpha 90.0000
_cell_angle_beta 100.818(6)
_cell_angle_gamma 90.0000
_cell_formula_units_Z 2
_cell_length_a 10.9375(9)
_cell_length_b 21.2780(15)
_cell_length_c 12.2835(7)
_cell_measurement_reflns_used 1038
_cell_measurement_temperature 380
_cell_measurement_theta_max 54.49
_cell_measurement_theta_min 4.13
_cell_volume 2807.9(3)
_computing_cell_refinement 'CrysAlisPro 1.171.40.25a (Rigaku OD, 2018)'
_computing_data_collection 'CrysAlisPro 1.171.40.25a (Rigaku OD, 2018)'
_computing_data_reduction 'CrysAlisPro 1.171.40.25a (Rigaku OD, 2018)'
_computing_molecular_graphics 'CrystalStructure 4.3'
_computing_publication_material 'CrystalStructure 4.3 (Rigaku, 2018)'
_computing_structure_refinement 'SHELXL Version 2014/7 (Sheldrick, 2008)'
_computing_structure_solution 'SHELXT Version 2018/2 (Sheldrick, 2014)'
_diffrn_ambient_temperature 380
_diffrn_detector_area_resol_mean 10.000
_diffrn_measured_fraction_theta_full 0.996
_diffrn_measured_fraction_theta_max 0.995
_diffrn_measurement_device_type 'Rigaku XtaLAB Synergy'
_diffrn_measurement_method \w
_diffrn_radiation_type 'Cu K\a'
_diffrn_radiation_wavelength 1.54184
_diffrn_reflns_av_R_equivalents 0.0975
_diffrn_reflns_av_unetI/netI 0.0734
_diffrn_reflns_Laue_measured_fraction_full 0.996
_diffrn_reflns_Laue_measured_fraction_max 0.995
_diffrn_reflns_limit_h_max 13
_diffrn_reflns_limit_h_min -13
_diffrn_reflns_limit_k_max 23
_diffrn_reflns_limit_k_min -25
_diffrn_reflns_limit_l_max 14
_diffrn_reflns_limit_l_min -14
_diffrn_reflns_number 16374
_diffrn_reflns_point_group_measured_fraction_full 0.996
_diffrn_reflns_point_group_measured_fraction_max 0.995
_diffrn_reflns_theta_full 67.684
_diffrn_reflns_theta_max 68.191
_diffrn_reflns_theta_min 4.155
_diffrn_standards_number 0
_exptl_absorpt_coefficient_mu 7.213
_exptl_absorpt_correction_T_max 0.400
_exptl_absorpt_correction_T_min 0.136
_exptl_absorpt_correction_type multi-scan
_exptl_absorpt_process_details
;
CrysAlisPro 1.171.40.25a (Rigaku Oxford Diffraction, 2018)
Empirical absorption correction using spherical harmonics,
 implemented in SCALE3 ABSPACK scaling algorithm.
;
_exptl_crystal_colour black
_exptl_crystal_density_diffrn 1.307
_exptl_crystal_density_method 'not measured'
_exptl_crystal_description hexagonal
_exptl_crystal_F_000 1144.00
_exptl_crystal_size_max 0.383
_exptl_crystal_size_mid 0.237
_exptl_crystal_size_min 0.127
_refine_diff_density_max 0.20
_refine_diff_density_min -0.58
_refine_ls_extinction_method none
_refine_ls_goodness_of_fit_ref 0.996
_refine_ls_hydrogen_treatment constr
_refine_ls_number_parameters 293
_refine_ls_number_reflns 5114
_refine_ls_number_restraints 0
_refine_ls_R_factor_all 0.1831
_refine_ls_R_factor_gt 0.0743
_refine_ls_shift/su_max 0.000
_refine_ls_structure_factor_coef Fsqd
_refine_ls_weighting_details 'w = 1/[\s^2^(Fo^2^)+(0.1063P)^2^] where P=(Fo^2^+2Fc^2^)/3'
_refine_ls_weighting_scheme calc
_refine_ls_wR_factor_gt 0.1784
_refine_ls_wR_factor_ref 0.2334
_reflns_Friedel_coverage 0.000
_reflns_number_gt 1944
_reflns_number_total 5114
_reflns_threshold_expression F^2^>2.0\s(F^2^)
_cod_data_source_file d0sc00684j2.cif
_cod_data_source_block Fe2CA3(NPr4)2-dry-380K
_cod_depositor_comments
;Adding full bibliography for 1557502--1557505.cif.

 Adding full bibliography for 1557502--1557505.cif.
;
_cod_database_code 1557505

loop_
_space_group_symop_id
_space_group_symop_operation_xyz
1 +X,+Y,+Z
2 1/2-X,1/2+Y,1/2-Z
3 -X,-Y,-Z
4 -1/2+X,-1/2-Y,-1/2+Z

loop_
_atom_site_label
_atom_site_type_symbol
_atom_site_fract_x
_atom_site_fract_y
_atom_site_fract_z
_atom_site_U_iso_or_equiv
_atom_site_adp_type
_atom_site_occupancy
_atom_site_site_symmetry_order
_atom_site_calc_flag
_atom_site_refinement_flags_posn
_atom_site_refinement_flags_adp
_atom_site_refinement_flags_occupancy
_atom_site_disorder_assembly
_atom_site_disorder_group
Fe1 Fe 0.95729(10) 0.68518(5) 0.51717(8) 0.0980(4) Uani 1 1 d . . . . .
Cl1 Cl 1.0731(2) 0.67469(10) 0.93640(15) 0.1222(7) Uani 1 1 d . . . . .
Cl2 Cl 1.33233(19) 0.82855(11) 0.59929(15) 0.1348(8) Uani 1 1 d . . . . .
Cl3 Cl 0.70867(18) 0.48148(10) 0.4809(2) 0.1386(9) Uani 1 1 d . . . . .
O1 O 1.0971(4) 0.7528(2) 0.5514(3) 0.0991(14) Uani 1 1 d . . . . .
O2 O 0.9932(4) 0.6884(2) 0.6914(3) 0.0990(13) Uani 1 1 d . . . . .
O3 O 1.3019(4) 0.7562(2) 0.9842(3) 0.0986(14) Uani 1 1 d . . . . .
O4 O 1.4140(5) 0.8132(2) 0.8436(4) 0.1058(15) Uani 1 1 d . . . . .
O5 O 0.8572(4) 0.6007(2) 0.5130(4) 0.1059(15) Uani 1 1 d . . . . .
O6 O 0.9036(4) 0.3839(3) 0.4780(4) 0.1057(15) Uani 1 1 d . . . . .
N1 N 0.6129(7) 0.6373(4) 0.7476(6) 0.121(2) Uani 1 1 d . . . . .
C1 C 1.1511(6) 0.7544(3) 0.6505(5) 0.0896(19) Uani 1 1 d . . . . .
C2 C 1.0904(7) 0.7175(3) 0.7330(5) 0.0887(18) Uani 1 1 d . . . . .
C3 C 1.1446(6) 0.7168(3) 0.8439(5) 0.0917(19) Uani 1 1 d . . . . .
C4 C 1.2494(6) 0.7515(3) 0.8846(5) 0.0853(18) Uani 1 1 d . . . . .
C5 C 1.3145(7) 0.7865(3) 0.8017(5) 0.0897(19) Uani 1 1 d . . . . .
C6 C 1.2582(7) 0.7870(3) 0.6911(5) 0.0931(19) Uani 1 1 d . . . . .
C7 C 0.9172(7) 0.5500(4) 0.5046(5) 0.098(2) Uani 1 1 d . . . . .
C8 C 0.8700(6) 0.4921(5) 0.4909(6) 0.098(2) Uani 1 1 d . . . . .
C9 C 0.9425(7) 0.4387(4) 0.4882(5) 0.093(2) Uani 1 1 d . . . . .
C10 C 0.7334(11) 0.6083(6) 0.8055(8) 0.168(4) Uani 1 1 d . . . . .
H10A H 0.8009 0.6278 0.7767 0.202 Uiso 1 1 calc R U . . .
H10B H 0.7447 0.6189 0.8836 0.202 Uiso 1 1 calc R U . . .
C11 C 0.7460(15) 0.5396(6) 0.7965(11) 0.210(6) Uani 1 1 d . . . . .
H11A H 0.7365 0.5283 0.7188 0.251 Uiso 1 1 calc R U . . .
H11B H 0.6798 0.5193 0.8259 0.251 Uiso 1 1 calc R U . . .
C12 C 0.8694(14) 0.5158(7) 0.8575(14) 0.284(9) Uani 1 1 d . . . . .
H12A H 0.8845 0.5317 0.9319 0.341 Uiso 1 1 calc R U . . .
H12B H 0.9343 0.5297 0.8203 0.341 Uiso 1 1 calc R U . . .
H12C H 0.8682 0.4707 0.8591 0.341 Uiso 1 1 calc R U . . .
C13 C 0.6039(10) 0.6262(5) 0.6246(8) 0.159(4) Uani 1 1 d . . . . .
H13A H 0.6838 0.6373 0.6066 0.190 Uiso 1 1 calc R U . . .
H13B H 0.5930 0.5814 0.6119 0.190 Uiso 1 1 calc R U . . .
C14 C 0.5098(11) 0.6575(5) 0.5460(9) 0.165(4) Uani 1 1 d . . . . .
H14A H 0.5242 0.7025 0.5510 0.198 Uiso 1 1 calc R U . . .
H14B H 0.4289 0.6494 0.5647 0.198 Uiso 1 1 calc R U . . .
C15 C 0.5083(11) 0.6363(6) 0.4279(9) 0.198(5) Uani 1 1 d . . . . .
H15A H 0.4874 0.5924 0.4210 0.237 Uiso 1 1 calc R U . . .
H15B H 0.5890 0.6427 0.4098 0.237 Uiso 1 1 calc R U . . .
H15C H 0.4476 0.6602 0.3781 0.237 Uiso 1 1 calc R U . . .
C16 C 0.4982(11) 0.6088(6) 0.7795(10) 0.190(5) Uani 1 1 d . . . . .
H16A H 0.4265 0.6320 0.7414 0.228 Uiso 1 1 calc R U . . .
H16B H 0.4904 0.5661 0.7513 0.228 Uiso 1 1 calc R U . . .
C17 C 0.4912(15) 0.6066(7) 0.8955(12) 0.237(7) Uani 1 1 d . . . . .
H17A H 0.4945 0.6493 0.9238 0.285 Uiso 1 1 calc R U . . .
H17B H 0.5638 0.5845 0.9350 0.285 Uiso 1 1 calc R U . . .
C18 C 0.3780(15) 0.5756(7) 0.9203(17) 0.331(12) Uani 1 1 d . . . . .
H18A H 0.3963 0.5325 0.9398 0.397 Uiso 1 1 calc R U . . .
H18B H 0.3128 0.5776 0.8562 0.397 Uiso 1 1 calc R U . . .
H18C H 0.3518 0.5968 0.9810 0.397 Uiso 1 1 calc R U . . .
C19 C 0.6167(10) 0.7071(6) 0.7749(8) 0.159(4) Uani 1 1 d . . . . .
H19A H 0.5374 0.7251 0.7402 0.190 Uiso 1 1 calc R U . . .
H19B H 0.6229 0.7112 0.8544 0.190 Uiso 1 1 calc R U . . .
C20 C 0.7123(9) 0.7445(6) 0.7439(8) 0.160(4) Uani 1 1 d . . . . .
H20A H 0.7137 0.7370 0.6662 0.192 Uiso 1 1 calc R U . . .
H20B H 0.7918 0.7309 0.7864 0.192 Uiso 1 1 calc R U . . .
C21 C 0.6987(10) 0.8142(5) 0.7610(9) 0.178(4) Uani 1 1 d . . . . .
H21A H 0.7128 0.8232 0.8389 0.214 Uiso 1 1 calc R U . . .
H21B H 0.6163 0.8273 0.7273 0.214 Uiso 1 1 calc R U . . .
H21C H 0.7585 0.8365 0.7276 0.214 Uiso 1 1 calc R U . . .

loop_
_atom_site_aniso_label
_atom_site_aniso_U_11
_atom_site_aniso_U_22
_atom_site_aniso_U_33
_atom_site_aniso_U_23
_atom_site_aniso_U_13
_atom_site_aniso_U_12
Fe1 0.0953(8) 0.1176(9) 0.0742(7) -0.0025(6) -0.0012(5) 0.0005(6)
Cl1 0.1274(15) 0.1614(19) 0.0777(11) 0.0092(11) 0.0188(10) -0.0396(13)
Cl2 0.1200(15) 0.202(2) 0.0786(12) 0.0303(12) 0.0104(11) -0.0405(14)
Cl3 0.0901(13) 0.1357(17) 0.190(2) -0.0373(15) 0.0276(13) -0.0153(12)
O1 0.107(3) 0.120(4) 0.063(3) 0.000(2) -0.004(2) -0.011(3)
O2 0.100(3) 0.119(4) 0.075(3) 0.000(2) 0.008(3) -0.013(3)
O3 0.103(3) 0.125(4) 0.062(3) 0.004(2) -0.002(2) -0.019(3)
O4 0.096(3) 0.142(4) 0.073(3) 0.002(3) 0.002(3) -0.025(3)
O5 0.089(3) 0.112(4) 0.112(4) -0.013(3) 0.008(3) -0.006(3)
O6 0.094(3) 0.112(4) 0.107(4) -0.010(3) 0.006(3) -0.007(3)
N1 0.118(6) 0.145(7) 0.099(5) -0.008(4) 0.017(4) 0.005(5)
C1 0.091(5) 0.106(5) 0.071(4) -0.004(4) 0.013(4) 0.001(4)
C2 0.087(5) 0.106(5) 0.071(4) -0.013(4) 0.008(4) -0.002(4)
C3 0.094(5) 0.116(5) 0.062(4) 0.000(4) 0.006(4) -0.004(4)
C4 0.083(4) 0.103(5) 0.065(4) -0.003(4) 0.002(4) 0.005(4)
C5 0.097(5) 0.105(5) 0.065(4) 0.000(4) 0.010(4) -0.004(4)
C6 0.095(5) 0.123(6) 0.060(4) 0.014(4) 0.012(4) -0.005(4)
C7 0.095(6) 0.112(7) 0.084(5) -0.010(4) 0.011(4) -0.010(5)
C8 0.071(4) 0.111(6) 0.108(5) -0.014(4) 0.010(4) -0.017(5)
C9 0.088(5) 0.119(6) 0.070(4) -0.008(4) 0.007(4) -0.004(5)
C10 0.171(10) 0.206(12) 0.122(8) -0.003(8) 0.010(7) 0.015(9)
C11 0.246(16) 0.157(11) 0.210(14) 0.000(9) 0.004(11) 0.019(10)
C12 0.252(17) 0.219(14) 0.33(2) 0.013(13) -0.083(15) 0.053(13)
C13 0.163(9) 0.186(9) 0.113(7) 0.010(7) -0.010(7) 0.013(7)
C14 0.191(10) 0.159(9) 0.133(9) -0.001(7) 0.001(8) -0.022(8)
C15 0.194(11) 0.239(12) 0.137(9) 0.034(8) -0.025(8) -0.053(9)
C16 0.168(11) 0.230(13) 0.187(12) 0.000(9) 0.070(9) -0.014(9)
C17 0.30(2) 0.224(14) 0.216(15) 0.008(11) 0.125(14) -0.013(13)
C18 0.30(2) 0.242(17) 0.53(3) 0.125(18) 0.28(2) 0.035(14)
C19 0.165(10) 0.171(10) 0.150(9) -0.024(7) 0.055(7) -0.014(8)
C20 0.143(9) 0.192(12) 0.148(9) 0.005(8) 0.039(7) -0.027(8)
C21 0.169(10) 0.168(11) 0.198(12) -0.027(8) 0.033(8) -0.028(8)

loop_
_atom_type_symbol
_atom_type_description
_atom_type_scat_dispersion_real
_atom_type_scat_dispersion_imag
_atom_type_scat_source
C C 0.0181 0.0091
;
International Tables for Crystallography
(Vol. C, Tables 4.2.6.8 and 6.1.1.4)
;
H H 0.0000 0.0000
;
International Tables for Crystallography
(Vol. C, Table 6.1.1.4)
;
Cl Cl 0.3639 0.7018
;
International Tables for Crystallography
(Vol. C, Tables 4.2.6.8 and 6.1.1.4)
;
Fe Fe -1.1336 3.1974
;
International Tables for Crystallography
(Vol. C, Tables 4.2.6.8 and 6.1.1.4)
;
N N 0.0311 0.0180
;
International Tables for Crystallography
(Vol. C, Tables 4.2.6.8 and 6.1.1.4)
;
O O 0.0492 0.0322
;
International Tables for Crystallography
(Vol. C, Tables 4.2.6.8 and 6.1.1.4)
;

loop_
_geom_angle_atom_site_label_1
_geom_angle_atom_site_label_2
_geom_angle_atom_site_label_3
_geom_angle
_geom_angle_site_symmetry_1
_geom_angle_site_symmetry_3
_geom_angle_publ_flag
O1 Fe1 O3 99.58(18) . 4_575 ?
O1 Fe1 O4 102.18(18) . 4_575 ?
O3 Fe1 O4 76.83(17) 4_575 4_575 ?
O1 Fe1 O5 162.76(19) . . ?
O3 Fe1 O5 96.0(2) 4_575 . ?
O4 Fe1 O5 88.41(19) 4_575 . ?
O1 Fe1 O2 77.44(17) . . ?
O3 Fe1 O2 99.68(17) 4_575 . ?
O4 Fe1 O2 176.40(19) 4_575 . ?
O5 Fe1 O2 92.83(18) . . ?
O1 Fe1 O6 88.7(2) . 3_766 ?
O3 Fe1 O6 168.49(18) 4_575 3_766 ?
O4 Fe1 O6 93.69(18) 4_575 3_766 ?
O5 Fe1 O6 76.9(2) . 3_766 ?
O2 Fe1 O6 89.88(18) . 3_766 ?
C1 O1 Fe1 114.2(4) . . ?
C2 O2 Fe1 114.4(4) . . ?
C4 O3 Fe1 116.4(4) . 4_676 ?
C5 O4 Fe1 116.1(4) . 4_676 ?
C7 O5 Fe1 116.8(5) . . ?
C9 O6 Fe1 114.9(5) . 3_766 ?
C10 N1 C16 114.1(8) . . ?
C10 N1 C13 107.2(7) . . ?
C16 N1 C13 107.2(8) . . ?
C10 N1 C19 108.1(8) . . ?
C16 N1 C19 108.9(8) . . ?
C13 N1 C19 111.4(7) . . ?
O1 C1 C6 125.6(6) . . ?
O1 C1 C2 116.6(6) . . ?
C6 C1 C2 117.8(6) . . ?
O2 C2 C3 124.9(7) . . ?
O2 C2 C1 115.1(6) . . ?
C3 C2 C1 120.0(6) . . ?
C4 C3 C2 121.8(6) . . ?
C4 C3 Cl1 118.9(5) . . ?
C2 C3 Cl1 119.2(5) . . ?
O3 C4 C3 126.6(6) . . ?
O3 C4 C5 114.9(6) . . ?
C3 C4 C5 118.4(6) . . ?
O4 C5 C6 126.4(6) . . ?
O4 C5 C4 115.0(6) . . ?
C6 C5 C4 118.5(6) . . ?
C1 C6 C5 123.0(6) . . ?
C1 C6 Cl2 119.3(5) . . ?
C5 C6 Cl2 117.6(5) . . ?
O5 C7 C8 126.7(8) . . ?
O5 C7 C9 112.7(8) . 3_766 ?
C8 C7 C9 120.7(8) . 3_766 ?
C7 C8 C9 123.3(7) . . ?
C7 C8 Cl3 119.1(7) . . ?
C9 C8 Cl3 117.5(6) . . ?
O6 C9 C8 125.8(8) . . ?
O6 C9 C7 118.2(8) . 3_766 ?
C8 C9 C7 115.9(8) . 3_766 ?
C11 C10 N1 117.2(10) . . ?
C11 C10 H10A 108.0 . . ?
N1 C10 H10A 108.0 . . ?
C11 C10 H10B 108.0 . . ?
N1 C10 H10B 108.0 . . ?
H10A C10 H10B 107.3 . . ?
C10 C11 C12 112.6(12) . . ?
C10 C11 H11A 109.1 . . ?
C12 C11 H11A 109.1 . . ?
C10 C11 H11B 109.1 . . ?
C12 C11 H11B 109.1 . . ?
H11A C11 H11B 107.8 . . ?
C11 C12 H12A 109.5 . . ?
C11 C12 H12B 109.5 . . ?
H12A C12 H12B 109.5 . . ?
C11 C12 H12C 109.5 . . ?
H12A C12 H12C 109.5 . . ?
H12B C12 H12C 109.5 . . ?
C14 C13 N1 120.2(9) . . ?
C14 C13 H13A 107.3 . . ?
N1 C13 H13A 107.3 . . ?
C14 C13 H13B 107.3 . . ?
N1 C13 H13B 107.3 . . ?
H13A C13 H13B 106.9 . . ?
C13 C14 C15 112.5(10) . . ?
C13 C14 H14A 109.1 . . ?
C15 C14 H14A 109.1 . . ?
C13 C14 H14B 109.1 . . ?
C15 C14 H14B 109.1 . . ?
H14A C14 H14B 107.8 . . ?
C14 C15 H15A 109.5 . . ?
C14 C15 H15B 109.5 . . ?
H15A C15 H15B 109.5 . . ?
C14 C15 H15C 109.5 . . ?
H15A C15 H15C 109.5 . . ?
H15B C15 H15C 109.5 . . ?
C17 C16 N1 118.1(11) . . ?
C17 C16 H16A 107.8 . . ?
N1 C16 H16A 107.8 . . ?
C17 C16 H16B 107.8 . . ?
N1 C16 H16B 107.8 . . ?
H16A C16 H16B 107.1 . . ?
C16 C17 C18 114.7(15) . . ?
C16 C17 H17A 108.6 . . ?
C18 C17 H17A 108.6 . . ?
C16 C17 H17B 108.6 . . ?
C18 C17 H17B 108.6 . . ?
H17A C17 H17B 107.6 . . ?
C17 C18 H18A 109.5 . . ?
C17 C18 H18B 109.5 . . ?
H18A C18 H18B 109.5 . . ?
C17 C18 H18C 109.5 . . ?
H18A C18 H18C 109.5 . . ?
H18B C18 H18C 109.5 . . ?
C20 C19 N1 118.6(9) . . ?
C20 C19 H19A 107.7 . . ?
N1 C19 H19A 107.7 . . ?
C20 C19 H19B 107.7 . . ?
N1 C19 H19B 107.7 . . ?
H19A C19 H19B 107.1 . . ?
C19 C20 C21 114.6(10) . . ?
C19 C20 H20A 108.6 . . ?
C21 C20 H20A 108.6 . . ?
C19 C20 H20B 108.6 . . ?
C21 C20 H20B 108.6 . . ?
H20A C20 H20B 107.6 . . ?
C20 C21 H21A 109.5 . . ?
C20 C21 H21B 109.5 . . ?
H21A C21 H21B 109.5 . . ?
C20 C21 H21C 109.5 . . ?
H21A C21 H21C 109.5 . . ?
H21B C21 H21C 109.5 . . ?

loop_
_geom_bond_atom_site_label_1
_geom_bond_atom_site_label_2
_geom_bond_distance
_geom_bond_site_symmetry_2
_geom_bond_publ_flag
Fe1 O1 2.085(4) . ?
Fe1 O3 2.085(4) 4_575 ?
Fe1 O4 2.095(4) 4_575 ?
Fe1 O5 2.101(5) . ?
Fe1 O2 2.103(4) . ?
Fe1 O6 2.108(5) 3_766 ?
Cl1 C3 1.743(7) . ?
Cl2 C6 1.747(7) . ?
Cl3 C8 1.761(7) . ?
O1 C1 1.250(7) . ?
O2 C2 1.253(7) . ?
O3 C4 1.254(6) . ?
O3 Fe1 2.085(4) 4_676 ?
O4 C5 1.249(7) . ?
O4 Fe1 2.095(4) 4_676 ?
O5 C7 1.277(8) . ?
O6 C9 1.239(8) . ?
O6 Fe1 2.108(5) 3_766 ?
N1 C10 1.508(12) . ?
N1 C16 1.510(12) . ?
N1 C13 1.514(10) . ?
N1 C19 1.521(11) . ?
C1 C6 1.372(9) . ?
C1 C2 1.530(9) . ?
C2 C3 1.379(8) . ?
C3 C4 1.376(8) . ?
C4 C5 1.540(9) . ?
C5 C6 1.383(8) . ?
C7 C8 1.335(9) . ?
C7 C9 1.539(10) 3_766 ?
C8 C9 1.389(10) . ?
C9 C7 1.540(10) 3_766 ?
C10 C11 1.474(13) . ?
C10 H10A 0.9700 . ?
C10 H10B 0.9700 . ?
C11 C12 1.503(14) . ?
C11 H11A 0.9700 . ?
C11 H11B 0.9700 . ?
C12 H12A 0.9600 . ?
C12 H12B 0.9600 . ?
C12 H12C 0.9600 . ?
C13 C14 1.436(12) . ?
C13 H13A 0.9700 . ?
C13 H13B 0.9700 . ?
C14 C15 1.516(13) . ?
C14 H14A 0.9700 . ?
C14 H14B 0.9700 . ?
C15 H15A 0.9600 . ?
C15 H15B 0.9600 . ?
C15 H15C 0.9600 . ?
C16 C17 1.442(14) . ?
C16 H16A 0.9700 . ?
C16 H16B 0.9700 . ?
C17 C18 1.484(16) . ?
C17 H17A 0.9700 . ?
C17 H17B 0.9700 . ?
C18 H18A 0.9600 . ?
C18 H18B 0.9600 . ?
C18 H18C 0.9600 . ?
C19 C20 1.422(12) . ?
C19 H19A 0.9700 . ?
C19 H19B 0.9700 . ?
C20 C21 1.510(11) . ?
C20 H20A 0.9700 . ?
C20 H20B 0.9700 . ?
C21 H21A 0.9600 . ?
C21 H21B 0.9600 . ?
C21 H21C 0.9600 . ?

loop_
_geom_torsion_atom_site_label_1
_geom_torsion_atom_site_label_2
_geom_torsion_atom_site_label_3
_geom_torsion_atom_site_label_4
_geom_torsion
_geom_torsion_site_symmetry_1
_geom_torsion_site_symmetry_2
_geom_torsion_site_symmetry_3
_geom_torsion_site_symmetry_4
_geom_torsion_publ_flag
Fe1 O1 C1 C6 169.0(6) . . . . ?
Fe1 O1 C1 C2 -12.2(7) . . . . ?
Fe1 O2 C2 C3 -168.2(5) . . . . ?
Fe1 O2 C2 C1 10.1(7) . . . . ?
O1 C1 C2 O2 1.4(9) . . . . ?
C6 C1 C2 O2 -179.7(6) . . . . ?
O1 C1 C2 C3 179.8(6) . . . . ?
C6 C1 C2 C3 -1.3(10) . . . . ?
O2 C2 C3 C4 -177.9(7) . . . . ?
C1 C2 C3 C4 3.8(10) . . . . ?
O2 C2 C3 Cl1 -2.0(10) . . . . ?
C1 C2 C3 Cl1 179.7(5) . . . . ?
Fe1 O3 C4 C3 -178.6(5) 4_676 . . . ?
Fe1 O3 C4 C5 4.1(7) 4_676 . . . ?
C2 C3 C4 O3 176.4(6) . . . . ?
Cl1 C3 C4 O3 0.5(10) . . . . ?
C2 C3 C4 C5 -6.3(10) . . . . ?
Cl1 C3 C4 C5 177.8(5) . . . . ?
Fe1 O4 C5 C6 170.4(6) 4_676 . . . ?
Fe1 O4 C5 C4 -7.9(7) 4_676 . . . ?
O3 C4 C5 O4 2.6(9) . . . . ?
C3 C4 C5 O4 -175.0(6) . . . . ?
O3 C4 C5 C6 -175.8(6) . . . . ?
C3 C4 C5 C6 6.6(9) . . . . ?
O1 C1 C6 C5 -179.3(6) . . . . ?
C2 C1 C6 C5 1.9(10) . . . . ?
O1 C1 C6 Cl2 -2.5(10) . . . . ?
C2 C1 C6 Cl2 178.7(5) . . . . ?
O4 C5 C6 C1 177.3(7) . . . . ?
C4 C5 C6 C1 -4.5(10) . . . . ?
O4 C5 C6 Cl2 0.4(10) . . . . ?
C4 C5 C6 Cl2 178.6(5) . . . . ?
Fe1 O5 C7 C8 -173.8(6) . . . . ?
Fe1 O5 C7 C9 6.2(7) . . . 3_766 ?
O5 C7 C8 C9 -176.5(7) . . . . ?
C9 C7 C8 C9 3.5(12) 3_766 . . . ?
O5 C7 C8 Cl3 1.0(10) . . . . ?
C9 C7 C8 Cl3 -179.0(5) 3_766 . . . ?
Fe1 O6 C9 C8 -178.1(5) 3_766 . . . ?
Fe1 O6 C9 C7 3.8(7) 3_766 . . 3_766 ?
C7 C8 C9 O6 178.5(6) . . . . ?
Cl3 C8 C9 O6 0.9(10) . . . . ?
C7 C8 C9 C7 -3.4(11) . . . 3_766 ?
Cl3 C8 C9 C7 179.1(5) . . . 3_766 ?
C16 N1 C10 C11 54.6(13) . . . . ?
C13 N1 C10 C11 -63.8(12) . . . . ?
C19 N1 C10 C11 175.9(10) . . . . ?
N1 C10 C11 C12 -179.9(11) . . . . ?
C10 N1 C13 C14 -169.4(9) . . . . ?
C16 N1 C13 C14 67.7(12) . . . . ?
C19 N1 C13 C14 -51.4(12) . . . . ?
N1 C13 C14 C15 -175.0(8) . . . . ?
C10 N1 C16 C17 54.5(14) . . . . ?
C13 N1 C16 C17 173.0(11) . . . . ?
C19 N1 C16 C17 -66.3(13) . . . . ?
N1 C16 C17 C18 -177.7(11) . . . . ?
C10 N1 C19 C20 60.2(12) . . . . ?
C16 N1 C19 C20 -175.3(9) . . . . ?
C13 N1 C19 C20 -57.3(12) . . . . ?
N1 C19 C20 C21 172.5(8) . . . . ?
